data_7004260
loop_
_publ_author_name
'Qi, Ruipeng'
'Liu, Bao'
'Xu, Xiaoping'
'Yang, Zijian'
'Yao, Yingming'
'Zhang, Yong'
'Shen, Qi'

_publ_section_title
;
 Synthesis, characterization and reactivity of heteroleptic rare earth
 metal bis(phenolate) complexes
;
_journal_issue 37
_journal_name_full 'Dalton Transactions'
_journal_page_first 5016
_journal_page_last 5024
_journal_paper_doi 10.1039/b804914a
_journal_year 2008
_chemical_formula_moiety 'C54 H77 O6 Y, 1.5(C7 H8)'
_chemical_formula_sum 'C64.5 H89 O6 Y'
_chemical_formula_weight 1049.27
_chemical_name_systematic
;
?
;
_space_group_IT_number 2
_symmetry_cell_setting triclinic
_symmetry_Int_Tables_number 2
_symmetry_space_group_name_Hall '-P 1'
_symmetry_space_group_name_H-M 'P -1'
_atom_sites_solution_hydrogens geom
_atom_sites_solution_primary direct
_atom_sites_solution_secondary difmap
_audit_creation_method SHELXL-97
_cell_angle_alpha 106.726(3)
_cell_angle_beta 105.974(3)
_cell_angle_gamma 90.752(2)
_cell_formula_units_Z 2
_cell_length_a 12.4589(16)
_cell_length_b 15.066(2)
_cell_length_c 16.943(2)
_cell_measurement_reflns_used 11468
_cell_measurement_temperature 193(2)
_cell_measurement_theta_max 25.3
_cell_measurement_theta_min 3.1
_cell_volume 2913.4(6)
_computing_cell_refinement CrystalClear
_computing_data_collection CrystalClear
_computing_data_reduction CrystalStructure
_computing_structure_refinement 'SHELXL-97 (Sheldrick, 1997)'
_computing_structure_solution 'SHELXS-97 (Sheldrick, 1990)'
_diffrn_ambient_temperature 193(2)
_diffrn_detector_area_resol_mean 7.31
_diffrn_measured_fraction_theta_full 0.994
_diffrn_measured_fraction_theta_max 0.995
_diffrn_measurement_device_type 'Rigaku Mercury'
_diffrn_measurement_method \w
_diffrn_radiation_monochromator graphite
_diffrn_radiation_source 'fine-focus sealed tube'
_diffrn_radiation_type MoK\a
_diffrn_radiation_wavelength 0.71070
_diffrn_reflns_av_R_equivalents 0.0342
_diffrn_reflns_av_sigmaI/netI 0.0445
_diffrn_reflns_limit_h_max 15
_diffrn_reflns_limit_h_min -14
_diffrn_reflns_limit_k_max 18
_diffrn_reflns_limit_k_min -18
_diffrn_reflns_limit_l_max 19
_diffrn_reflns_limit_l_min -20
_diffrn_reflns_number 29239
_diffrn_reflns_theta_full 25.35
_diffrn_reflns_theta_max 25.35
_diffrn_reflns_theta_min 3.09
_exptl_absorpt_coefficient_mu 1.050
_exptl_absorpt_correction_T_max 0.7793
_exptl_absorpt_correction_T_min 0.6495
_exptl_absorpt_correction_type multi-scan
_exptl_absorpt_process_details 'Jacobson, R. (1998) Private communication'
_exptl_crystal_colour colorless
_exptl_crystal_density_diffrn 1.196
_exptl_crystal_density_method 'not measured'
_exptl_crystal_description block
_exptl_crystal_F_000 1126
_exptl_crystal_size_max 0.45
_exptl_crystal_size_mid 0.30
_exptl_crystal_size_min 0.25
_refine_diff_density_max 0.875
_refine_diff_density_min -0.861
_refine_diff_density_rms 0.058
_refine_ls_extinction_method none
_refine_ls_goodness_of_fit_ref 1.056
_refine_ls_hydrogen_treatment mixed
_refine_ls_matrix_type full
_refine_ls_number_parameters 663
_refine_ls_number_reflns 10602
_refine_ls_number_restraints 8
_refine_ls_restrained_S_all 1.068
_refine_ls_R_factor_all 0.0579
_refine_ls_R_factor_gt 0.0480
_refine_ls_shift/su_max 0.000
_refine_ls_shift/su_mean 0.000
_refine_ls_structure_factor_coef Fsqd
_refine_ls_weighting_details 'calc w=1/[\s^2^(Fo^2^)+(0.0473P)^2^+2.4953P] where P=(Fo^2^+2Fc^2^)/3'
_refine_ls_weighting_scheme calc
_refine_ls_wR_factor_gt 0.1073
_refine_ls_wR_factor_ref 0.1124
_reflns_number_gt 9295
_reflns_number_total 10602
_reflns_threshold_expression >2sigma(I)
_cod_data_source_file b804914a.txt
_cod_data_source_block complex6
_cod_original_cell_volume 2913.5(7)
_cod_original_sg_symbol_Hall '-p 1'
_cod_original_sg_symbol_H-M 'p -1'
_cod_original_formula_sum 'C64.50 H89 O6 Y'
_cod_database_code 7004260

loop_
_symmetry_equiv_pos_as_xyz
'x, y, z'
'-x, -y, -z'

loop_
_atom_site_label
_atom_site_type_symbol
_atom_site_fract_x
_atom_site_fract_y
_atom_site_fract_z
_atom_site_U_iso_or_equiv
_atom_site_adp_type
_atom_site_occupancy
_atom_site_symmetry_multiplicity
_atom_site_calc_flag
_atom_site_refinement_flags
_atom_site_disorder_assembly
_atom_site_disorder_group
Y1 Y 0.92166(2) 0.201754(18) 0.252765(15) 0.02243(9) Uani 1 1 d . . .
O1 O 0.89382(15) 0.22929(13) 0.13442(11) 0.0253(4) Uani 1 1 d . . .
O2 O 0.79348(16) 0.08164(13) 0.21407(11) 0.0298(4) Uani 1 1 d . . .
O3 O 1.07031(15) 0.26265(13) 0.35219(11) 0.0262(4) Uani 1 1 d . . .
O4 O 0.83952(16) 0.18645(14) 0.36158(12) 0.0290(4) Uani 1 1 d D . .
H4 H 0.799(3) 0.1399(16) 0.330(2) 0.057(12) Uiso 1 1 d D . .
O5 O 1.04352(16) 0.09149(13) 0.20726(12) 0.0336(5) Uani 1 1 d . . .
O6 O 0.86009(16) 0.35268(13) 0.29898(11) 0.0291(4) Uani 1 1 d . . .
C1 C 0.8309(2) 0.23495(18) 0.05769(15) 0.0223(5) Uani 1 1 d . . .
C2 C 0.8757(2) 0.27408(18) 0.00555(16) 0.0249(6) Uani 1 1 d . . .
C3 C 0.8040(2) 0.2746(2) -0.07368(17) 0.0312(6) Uani 1 1 d . . .
H3 H 0.8338 0.2991 -0.1099 0.037 Uiso 1 1 calc R . .
C4 C 0.6914(3) 0.2412(2) -0.10238(18) 0.0352(7) Uani 1 1 d . . .
C5 C 0.6487(2) 0.2061(2) -0.04910(18) 0.0326(7) Uani 1 1 d . . .
H5 H 0.5711 0.1852 -0.0665 0.039 Uiso 1 1 calc R . .
C6 C 0.7167(2) 0.20075(18) 0.02939(16) 0.0253(6) Uani 1 1 d . . .
C7 C 0.7399(2) 0.01970(19) 0.13622(16) 0.0258(6) Uani 1 1 d . . .
C8 C 0.7391(2) -0.07766(19) 0.12278(17) 0.0277(6) Uani 1 1 d . . .
C9 C 0.6950(2) -0.1359(2) 0.03802(18) 0.0311(6) Uani 1 1 d . . .
H9 H 0.6959 -0.2013 0.0274 0.037 Uiso 1 1 calc R . .
C10 C 0.6501(2) -0.1027(2) -0.03104(18) 0.0310(6) Uani 1 1 d . . .
C11 C 0.6420(2) -0.0085(2) -0.01436(17) 0.0305(6) Uani 1 1 d . . .
H11 H 0.6060 0.0147 -0.0604 0.037 Uiso 1 1 calc R . .
C12 C 0.6851(2) 0.05381(19) 0.06811(17) 0.0262(6) Uani 1 1 d . . .
C13 C 0.6672(2) 0.15622(19) 0.08213(17) 0.0287(6) Uani 1 1 d . . .
H13A H 0.5857 0.1623 0.0679 0.034 Uiso 1 1 calc R . .
H13B H 0.7010 0.1906 0.1439 0.034 Uiso 1 1 calc R . .
C14 C 0.9989(2) 0.3164(2) 0.03499(17) 0.0283(6) Uani 1 1 d . . .
C15 C 1.0271(3) 0.3541(2) -0.0327(2) 0.0438(8) Uani 1 1 d . . .
H15A H 1.1057 0.3805 -0.0117 0.066 Uiso 1 1 calc R . .
H15B H 0.9784 0.4026 -0.0431 0.066 Uiso 1 1 calc R . .
H15C H 1.0153 0.3032 -0.0865 0.066 Uiso 1 1 calc R . .
C16 C 1.0796(2) 0.2440(2) 0.0516(2) 0.0376(7) Uani 1 1 d . . .
H16A H 1.0669 0.2215 0.0974 0.056 Uiso 1 1 calc R . .
H16B H 1.1571 0.2723 0.0692 0.056 Uiso 1 1 calc R . .
H16C H 1.0667 0.1916 -0.0012 0.056 Uiso 1 1 calc R . .
C17 C 1.0194(3) 0.3985(2) 0.11777(18) 0.0356(7) Uani 1 1 d . . .
H17A H 1.0049 0.3763 0.1632 0.053 Uiso 1 1 calc R . .
H17B H 0.9689 0.4458 0.1068 0.053 Uiso 1 1 calc R . .
H17C H 1.0974 0.4258 0.1361 0.053 Uiso 1 1 calc R . .
C18 C 0.6165(3) 0.2457(3) -0.1881(2) 0.0569(10) Uani 1 1 d . . .
H18A H 0.5589 0.1925 -0.2129 0.085 Uiso 1 1 calc R . .
H18B H 0.6618 0.2438 -0.2275 0.085 Uiso 1 1 calc R . .
H18C H 0.5805 0.3038 -0.1793 0.085 Uiso 1 1 calc R . .
C19 C 0.7828(3) -0.1187(2) 0.19784(19) 0.0347(7) Uani 1 1 d . . .
C20 C 0.7612(3) -0.2250(2) 0.1687(2) 0.0478(8) Uani 1 1 d . . .
H20A H 0.6804 -0.2434 0.1435 0.072 Uiso 1 1 calc R . .
H20B H 0.7893 -0.2480 0.2184 0.072 Uiso 1 1 calc R . .
H20C H 0.8000 -0.2516 0.1255 0.072 Uiso 1 1 calc R . .
C21 C 0.7216(4) -0.0821(3) 0.2661(2) 0.0547(10) Uani 1 1 d . . .
H21A H 0.7419 -0.0149 0.2928 0.082 Uiso 1 1 calc R . .
H21B H 0.7435 -0.1137 0.3104 0.082 Uiso 1 1 calc R . .
H21C H 0.6404 -0.0943 0.2389 0.082 Uiso 1 1 calc R . .
C22 C 0.9096(3) -0.0947(3) 0.2386(2) 0.0562(10) Uani 1 1 d . . .
H22A H 0.9485 -0.1230 0.1960 0.084 Uiso 1 1 calc R . .
H22B H 0.9342 -0.1189 0.2879 0.084 Uiso 1 1 calc R . .
H22C H 0.9273 -0.0269 0.2582 0.084 Uiso 1 1 calc R . .
C23 C 0.6114(3) -0.1673(2) -0.12268(19) 0.0422(8) Uani 1 1 d . . .
H23A H 0.5454 -0.1451 -0.1555 0.063 Uiso 1 1 calc R . .
H23B H 0.5919 -0.2303 -0.1222 0.063 Uiso 1 1 calc R . .
H23C H 0.6718 -0.1683 -0.1496 0.063 Uiso 1 1 calc R . .
C24 C 1.1540(2) 0.28521(18) 0.42624(15) 0.0230(6) Uani 1 1 d . . .
C25 C 1.2474(2) 0.34941(19) 0.44182(16) 0.0249(6) Uani 1 1 d . . .
C26 C 1.3301(2) 0.3685(2) 0.52085(17) 0.0299(6) Uani 1 1 d . . .
H26 H 1.3921 0.4126 0.5326 0.036 Uiso 1 1 calc R . .
C27 C 1.3269(2) 0.3266(2) 0.58312(17) 0.0334(7) Uani 1 1 d . . .
C28 C 1.2354(2) 0.2639(2) 0.56603(17) 0.0325(7) Uani 1 1 d . . .
H28 H 1.2318 0.2343 0.6078 0.039 Uiso 1 1 calc R . .
C29 C 1.1484(2) 0.24279(19) 0.48947(16) 0.0265(6) Uani 1 1 d . . .
C30 C 0.8469(2) 0.21315(19) 0.44918(17) 0.0276(6) Uani 1 1 d . . .
C31 C 0.7521(2) 0.2392(2) 0.47677(18) 0.0306(6) Uani 1 1 d . . .
C32 C 0.7723(3) 0.2719(2) 0.56626(19) 0.0382(7) Uani 1 1 d . . .
H32 H 0.7108 0.2903 0.5881 0.046 Uiso 1 1 calc R . .
C33 C 0.8772(3) 0.2789(2) 0.62473(19) 0.0397(7) Uani 1 1 d . . .
C34 C 0.9659(3) 0.2487(2) 0.59346(18) 0.0354(7) Uani 1 1 d . . .
H34 H 1.0376 0.2513 0.6329 0.042 Uiso 1 1 calc R . .
C35 C 0.9526(2) 0.21438(19) 0.50511(17) 0.0279(6) Uani 1 1 d . . .
C36 C 1.0504(2) 0.17324(19) 0.47449(18) 0.0289(6) Uani 1 1 d . . .
H36A H 1.0782 0.1265 0.5041 0.035 Uiso 1 1 calc R . .
H36B H 1.0222 0.1400 0.4120 0.035 Uiso 1 1 calc R . .
C37 C 1.2580(2) 0.3961(2) 0.37459(17) 0.0283(6) Uani 1 1 d . . .
C38 C 1.3670(3) 0.4617(2) 0.4056(2) 0.0396(7) Uani 1 1 d . . .
H38A H 1.3679 0.5110 0.4582 0.059 Uiso 1 1 calc R . .
H38B H 1.3708 0.4896 0.3607 0.059 Uiso 1 1 calc R . .
H38C H 1.4317 0.4262 0.4175 0.059 Uiso 1 1 calc R . .
C39 C 1.2594(3) 0.3228(2) 0.29033(17) 0.0347(7) Uani 1 1 d . . .
H39A H 1.3230 0.2861 0.3019 0.052 Uiso 1 1 calc R . .
H39B H 1.2668 0.3540 0.2485 0.052 Uiso 1 1 calc R . .
H39C H 1.1893 0.2814 0.2670 0.052 Uiso 1 1 calc R . .
C40 C 1.1606(3) 0.4561(2) 0.35652(19) 0.0367(7) Uani 1 1 d . . .
H40A H 1.0895 0.4160 0.3310 0.055 Uiso 1 1 calc R . .
H40B H 1.1712 0.4887 0.3164 0.055 Uiso 1 1 calc R . .
H40C H 1.1590 0.5017 0.4106 0.055 Uiso 1 1 calc R . .
C41 C 1.4218(3) 0.3469(3) 0.6658(2) 0.0541(10) Uani 1 1 d . . .
H41A H 1.4907 0.3257 0.6525 0.081 Uiso 1 1 calc R . .
H41B H 1.4029 0.3140 0.7031 0.081 Uiso 1 1 calc R . .
H41C H 1.4334 0.4140 0.6954 0.081 Uiso 1 1 calc R . .
C42 C 0.6334(2) 0.2309(2) 0.41487(19) 0.0347(7) Uani 1 1 d . . .
C43 C 0.5456(3) 0.2545(3) 0.4645(2) 0.0477(8) Uani 1 1 d . . .
H43A H 0.5465 0.2117 0.4986 0.072 Uiso 1 1 calc R . .
H43B H 0.4710 0.2482 0.4236 0.072 Uiso 1 1 calc R . .
H43C H 0.5637 0.3187 0.5030 0.072 Uiso 1 1 calc R . .
C44 C 0.5978(3) 0.1310(2) 0.3535(2) 0.0472(8) Uani 1 1 d . . .
H44A H 0.6367 0.1196 0.3091 0.071 Uiso 1 1 calc R . .
H44B H 0.5165 0.1233 0.3262 0.071 Uiso 1 1 calc R . .
H44C H 0.6174 0.0865 0.3862 0.071 Uiso 1 1 calc R . .
C45 C 0.6266(3) 0.2979(2) 0.3613(2) 0.0406(7) Uani 1 1 d . . .
H45A H 0.6440 0.3621 0.3997 0.061 Uiso 1 1 calc R . .
H45B H 0.5507 0.2905 0.3218 0.061 Uiso 1 1 calc R . .
H45C H 0.6808 0.2842 0.3281 0.061 Uiso 1 1 calc R . .
C46 C 0.8928(3) 0.3151(3) 0.7207(2) 0.0596(10) Uani 1 1 d . . .
H46A H 0.8851 0.2627 0.7428 0.089 Uiso 1 1 calc R . .
H46B H 0.8358 0.3573 0.7317 0.089 Uiso 1 1 calc R . .
H46C H 0.9677 0.3487 0.7499 0.089 Uiso 1 1 calc R . .
C47 C 1.1488(3) 0.0714(2) 0.2593(2) 0.0462(8) Uani 1 1 d . . .
H47A H 1.1365 0.0509 0.3069 0.055 Uiso 1 1 calc R . .
H47B H 1.2036 0.1275 0.2841 0.055 Uiso 1 1 calc R . .
C48 C 1.1908(4) -0.0043(3) 0.2004(3) 0.0719(12) Uani 1 1 d . . .
H48A H 1.1753 -0.0651 0.2087 0.086 Uiso 1 1 calc R . .
H48B H 1.2726 0.0080 0.2114 0.086 Uiso 1 1 calc R . .
C49 C 1.1292(3) -0.0044(3) 0.1112(3) 0.0636(11) Uani 1 1 d . . .
H49A H 1.1706 0.0374 0.0917 0.076 Uiso 1 1 calc R . .
H49B H 1.1178 -0.0680 0.0702 0.076 Uiso 1 1 calc R . .
C50 C 1.0199(3) 0.0301(2) 0.11881(19) 0.0393(7) Uani 1 1 d . . .
H50A H 0.9908 0.0647 0.0771 0.047 Uiso 1 1 calc R . .
H50B H 0.9637 -0.0225 0.1079 0.047 Uiso 1 1 calc R . .
C51 C 0.7966(3) 0.4064(2) 0.24654(19) 0.0386(7) Uani 1 1 d . . .
H51A H 0.7154 0.3963 0.2394 0.046 Uiso 1 1 calc R . .
H51B H 0.8086 0.3885 0.1889 0.046 Uiso 1 1 calc R . .
C52 C 0.8391(6) 0.5033(3) 0.2934(3) 0.123(3) Uani 1 1 d . . .
H52A H 0.7775 0.5438 0.2859 0.148 Uiso 1 1 calc R . .
H52B H 0.8977 0.5233 0.2710 0.148 Uiso 1 1 calc R . .
C53 C 0.8862(3) 0.5112(2) 0.3848(2) 0.0441(8) Uani 1 1 d . . .
H53A H 0.8366 0.5431 0.4184 0.053 Uiso 1 1 calc R . .
H53B H 0.9612 0.5469 0.4084 0.053 Uiso 1 1 calc R . .
C54 C 0.8946(3) 0.4127(2) 0.38866(17) 0.0322(7) Uani 1 1 d . . .
H54A H 0.9725 0.4043 0.4180 0.039 Uiso 1 1 calc R . .
H54B H 0.8445 0.3977 0.4204 0.039 Uiso 1 1 calc R . .
C55 C 0.3452(3) 0.4627(2) 0.0098(2) 0.0470(9) Uani 1 1 d . . .
C56 C 0.3110(3) 0.4982(2) 0.0825(2) 0.0525(9) Uani 1 1 d . . .
H56 H 0.2514 0.5370 0.0804 0.063 Uiso 1 1 calc R . .
C57 C 0.3612(3) 0.4788(3) 0.1581(2) 0.0569(10) Uani 1 1 d . . .
H57 H 0.3364 0.5043 0.2074 0.068 Uiso 1 1 calc R . .
C58 C 0.4468(3) 0.4225(3) 0.1621(3) 0.0590(10) Uani 1 1 d . . .
H58 H 0.4813 0.4086 0.2140 0.071 Uiso 1 1 calc R . .
C59 C 0.4823(3) 0.3865(3) 0.0908(3) 0.0574(10) Uani 1 1 d . . .
H59 H 0.5417 0.3475 0.0933 0.069 Uiso 1 1 calc R . .
C60 C 0.4323(3) 0.4064(2) 0.0153(2) 0.0512(9) Uani 1 1 d . . .
H60 H 0.4580 0.3812 -0.0337 0.061 Uiso 1 1 calc R . .
C61 C 0.2875(3) 0.4835(3) -0.0724(3) 0.0686(12) Uani 1 1 d . . .
H61A H 0.2142 0.4469 -0.0991 0.103 Uiso 1 1 calc R . .
H61B H 0.3336 0.4674 -0.1120 0.103 Uiso 1 1 calc R . .
H61C H 0.2772 0.5500 -0.0596 0.103 Uiso 1 1 calc R . .
C62 C 0.4202(8) 1.0047(7) 0.4895(6) 0.077(3) Uiso 0.50 1 d PD . .
C63 C 0.4445(11) 0.9323(8) 0.4224(7) 0.080(3) Uiso 0.50 1 d PD . .
C64 C 0.5614(10) 0.9250(7) 0.4421(7) 0.084(3) Uiso 0.50 1 d PD . .
C65 C 0.6517(12) 0.9673(9) 0.5135(8) 0.100(4) Uiso 0.50 1 d PD . .
C66 C 0.6198(12) 1.0378(11) 0.5758(10) 0.129(5) Uiso 0.50 1 d PD . .
C67 C 0.5050(10) 1.0546(6) 0.5619(6) 0.060(2) Uiso 0.50 1 d PD . .
C68 C 0.2917(12) 1.0045(12) 0.4633(11) 0.133(5) Uiso 0.50 1 d PD . .

loop_
_atom_site_aniso_label
_atom_site_aniso_U_11
_atom_site_aniso_U_22
_atom_site_aniso_U_33
_atom_site_aniso_U_23
_atom_site_aniso_U_13
_atom_site_aniso_U_12
Y1 0.02230(14) 0.02555(15) 0.01838(14) 0.00733(10) 0.00355(10) 0.00203(10)
O1 0.0251(10) 0.0310(10) 0.0176(9) 0.0082(8) 0.0016(8) 0.0025(8)
O2 0.0350(11) 0.0286(10) 0.0218(10) 0.0055(8) 0.0043(8) -0.0057(8)
O3 0.0225(9) 0.0320(11) 0.0190(9) 0.0051(8) 0.0006(8) 0.0025(8)
O4 0.0296(11) 0.0336(11) 0.0214(10) 0.0046(9) 0.0078(9) -0.0013(9)
O5 0.0337(11) 0.0325(11) 0.0296(10) 0.0038(9) 0.0069(9) 0.0114(9)
O6 0.0320(10) 0.0295(11) 0.0230(9) 0.0074(8) 0.0040(8) 0.0088(8)
C1 0.0258(14) 0.0223(13) 0.0170(12) 0.0053(10) 0.0042(11) 0.0041(11)
C2 0.0261(14) 0.0252(14) 0.0210(13) 0.0056(11) 0.0045(11) 0.0038(11)
C3 0.0366(16) 0.0335(16) 0.0235(14) 0.0129(12) 0.0042(12) 0.0003(13)
C4 0.0382(17) 0.0358(17) 0.0247(15) 0.0120(13) -0.0044(13) 0.0001(13)
C5 0.0240(14) 0.0354(16) 0.0329(16) 0.0119(13) -0.0019(12) 0.0008(12)
C6 0.0244(14) 0.0258(14) 0.0238(14) 0.0070(11) 0.0042(11) 0.0035(11)
C7 0.0232(14) 0.0314(15) 0.0236(14) 0.0072(12) 0.0094(11) -0.0016(11)
C8 0.0251(14) 0.0308(15) 0.0290(15) 0.0093(12) 0.0106(12) -0.0008(12)
C9 0.0321(15) 0.0266(15) 0.0352(16) 0.0065(12) 0.0140(13) -0.0005(12)
C10 0.0286(15) 0.0341(16) 0.0273(15) 0.0015(12) 0.0117(12) -0.0027(12)
C11 0.0258(14) 0.0400(17) 0.0244(14) 0.0101(13) 0.0053(12) -0.0020(12)
C12 0.0224(13) 0.0287(15) 0.0289(14) 0.0076(12) 0.0112(12) 0.0000(11)
C13 0.0247(14) 0.0326(16) 0.0285(14) 0.0088(12) 0.0078(12) 0.0038(12)
C14 0.0283(15) 0.0328(16) 0.0220(14) 0.0073(12) 0.0058(12) -0.0016(12)
C15 0.0419(19) 0.057(2) 0.0331(17) 0.0168(15) 0.0082(14) -0.0101(16)
C16 0.0276(15) 0.0452(19) 0.0387(17) 0.0112(14) 0.0092(13) 0.0053(14)
C17 0.0339(16) 0.0345(17) 0.0311(16) 0.0052(13) 0.0034(13) -0.0046(13)
C18 0.051(2) 0.072(3) 0.0392(19) 0.0316(18) -0.0146(16) -0.0105(19)
C19 0.0425(17) 0.0277(16) 0.0346(16) 0.0123(13) 0.0094(14) -0.0008(13)
C20 0.066(2) 0.0318(18) 0.047(2) 0.0172(15) 0.0135(17) 0.0045(16)
C21 0.087(3) 0.045(2) 0.049(2) 0.0248(17) 0.034(2) 0.0138(19)
C22 0.048(2) 0.056(2) 0.064(2) 0.037(2) -0.0030(18) -0.0008(18)
C23 0.0477(19) 0.0429(19) 0.0284(16) -0.0002(14) 0.0106(14) -0.0059(15)
C24 0.0212(13) 0.0255(14) 0.0170(12) 0.0016(10) 0.0017(10) 0.0083(11)
C25 0.0215(13) 0.0289(15) 0.0208(13) 0.0039(11) 0.0045(11) 0.0061(11)
C26 0.0212(14) 0.0368(16) 0.0258(14) 0.0044(12) 0.0028(11) 0.0054(12)
C27 0.0281(15) 0.0414(17) 0.0234(14) 0.0071(13) -0.0016(12) 0.0080(13)
C28 0.0351(16) 0.0390(17) 0.0244(14) 0.0134(13) 0.0056(12) 0.0135(14)
C29 0.0275(14) 0.0285(15) 0.0227(13) 0.0073(11) 0.0062(11) 0.0107(12)
C30 0.0343(15) 0.0265(15) 0.0233(14) 0.0094(11) 0.0087(12) 0.0011(12)
C31 0.0342(16) 0.0313(16) 0.0323(15) 0.0135(12) 0.0153(13) 0.0058(12)
C32 0.0479(19) 0.0428(18) 0.0342(16) 0.0154(14) 0.0239(15) 0.0123(15)
C33 0.054(2) 0.0449(19) 0.0253(15) 0.0146(14) 0.0155(15) 0.0085(16)
C34 0.0394(17) 0.0414(18) 0.0262(15) 0.0147(13) 0.0062(13) 0.0070(14)
C35 0.0346(15) 0.0270(15) 0.0252(14) 0.0115(12) 0.0096(12) 0.0046(12)
C36 0.0330(15) 0.0267(15) 0.0273(14) 0.0107(12) 0.0060(12) 0.0073(12)
C37 0.0238(14) 0.0368(16) 0.0223(14) 0.0080(12) 0.0045(11) 0.0006(12)
C38 0.0330(17) 0.0463(19) 0.0359(17) 0.0119(14) 0.0055(14) -0.0053(14)
C39 0.0337(16) 0.0448(18) 0.0243(14) 0.0058(13) 0.0112(13) 0.0018(14)
C40 0.0350(16) 0.0403(18) 0.0349(16) 0.0154(14) 0.0062(13) 0.0052(14)
C41 0.041(2) 0.077(3) 0.0333(18) 0.0200(18) -0.0094(15) 0.0008(18)
C42 0.0302(16) 0.0395(17) 0.0385(17) 0.0142(14) 0.0138(13) 0.0071(13)
C43 0.0385(18) 0.059(2) 0.058(2) 0.0259(18) 0.0256(17) 0.0121(16)
C44 0.0321(17) 0.048(2) 0.057(2) 0.0125(17) 0.0098(16) 0.0002(15)
C45 0.0334(17) 0.050(2) 0.0439(18) 0.0228(16) 0.0114(14) 0.0089(15)
C46 0.070(3) 0.084(3) 0.0278(17) 0.0160(18) 0.0198(18) 0.018(2)
C47 0.0372(18) 0.047(2) 0.0473(19) 0.0092(16) 0.0051(15) 0.0167(15)
C48 0.060(3) 0.080(3) 0.079(3) 0.021(2) 0.027(2) 0.041(2)
C49 0.054(2) 0.062(3) 0.065(3) -0.009(2) 0.030(2) 0.0065(19)
C50 0.0510(19) 0.0329(17) 0.0317(16) 0.0031(13) 0.0150(15) 0.0046(14)
C51 0.0411(18) 0.0421(18) 0.0334(16) 0.0171(14) 0.0055(14) 0.0174(14)
C52 0.245(8) 0.044(3) 0.045(2) 0.008(2) -0.011(3) 0.051(4)
C53 0.056(2) 0.0336(18) 0.0399(18) 0.0061(14) 0.0140(16) 0.0155(15)
C54 0.0381(16) 0.0359(17) 0.0202(14) 0.0043(12) 0.0089(12) 0.0053(13)
C55 0.0382(19) 0.045(2) 0.053(2) 0.0211(17) -0.0005(16) -0.0127(16)
C56 0.045(2) 0.043(2) 0.063(2) 0.0184(18) 0.0041(18) -0.0013(16)
C57 0.060(2) 0.053(2) 0.052(2) 0.0139(18) 0.0093(19) -0.0077(19)
C58 0.062(2) 0.050(2) 0.055(2) 0.0229(19) -0.0062(19) -0.012(2)
C59 0.046(2) 0.043(2) 0.074(3) 0.022(2) 0.000(2) -0.0029(17)
C60 0.045(2) 0.046(2) 0.056(2) 0.0130(17) 0.0077(17) -0.0106(17)
C61 0.061(3) 0.080(3) 0.067(3) 0.042(2) 0.000(2) -0.009(2)

loop_
_atom_type_symbol
_atom_type_description
_atom_type_scat_dispersion_real
_atom_type_scat_dispersion_imag
_atom_type_scat_source
C C 0.0033 0.0016 'International Tables Vol C Tables 4.2.6.8 and 6.1.1.4'
H H 0.0000 0.0000 'International Tables Vol C Tables 4.2.6.8 and 6.1.1.4'
O O 0.0106 0.0060 'International Tables Vol C Tables 4.2.6.8 and 6.1.1.4'
Y Y -2.7962 3.5667 'International Tables Vol C Tables 4.2.6.8 and 6.1.1.4'

loop_
_geom_angle_atom_site_label_1
_geom_angle_atom_site_label_2
_geom_angle_atom_site_label_3
_geom_angle
_geom_angle_site_symmetry_1
_geom_angle_site_symmetry_3
_geom_angle_publ_flag
O1 Y1 O3 118.76(7) . . ?
O1 Y1 O2 99.78(7) . . ?
O3 Y1 O2 138.99(7) . . ?
O1 Y1 O5 87.56(7) . . ?
O3 Y1 O5 81.86(7) . . ?
O2 Y1 O5 86.64(7) . . ?
O1 Y1 O6 84.02(7) . . ?
O3 Y1 O6 83.34(7) . . ?
O2 Y1 O6 116.06(7) . . ?
O5 Y1 O6 156.80(7) . . ?
O1 Y1 O4 145.79(7) . . ?
O3 Y1 O4 88.00(7) . . ?
O2 Y1 O4 63.77(7) . . ?
O5 Y1 O4 119.02(7) . . ?
O6 Y1 O4 78.08(7) . . ?
O1 Y1 H4 135.7(7) . . ?
O3 Y1 H4 103.7(5) . . ?
O2 Y1 H4 45.5(4) . . ?
O5 Y1 H4 111.6(8) . . ?
O6 Y1 H4 89.3(7) . . ?
O4 Y1 H4 18.2(4) . . ?
C1 O1 Y1 155.01(16) . . ?
C7 O2 Y1 132.09(16) . . ?
C24 O3 Y1 163.44(17) . . ?
C30 O4 Y1 146.82(16) . . ?
C30 O4 H4 118(3) . . ?
Y1 O4 H4 94(3) . . ?
C47 O5 C50 109.1(2) . . ?
C47 O5 Y1 127.74(17) . . ?
C50 O5 Y1 123.16(17) . . ?
C51 O6 C54 107.5(2) . . ?
C51 O6 Y1 128.51(16) . . ?
C54 O6 Y1 123.62(15) . . ?
O1 C1 C6 118.2(2) . . ?
O1 C1 C2 122.3(2) . . ?
C6 C1 C2 119.5(2) . . ?
C3 C2 C1 117.7(2) . . ?
C3 C2 C14 120.5(2) . . ?
C1 C2 C14 121.8(2) . . ?
C4 C3 C2 123.4(3) . . ?
C4 C3 H3 118.3 . . ?
C2 C3 H3 118.3 . . ?
C5 C4 C3 117.8(3) . . ?
C5 C4 C18 120.9(3) . . ?
C3 C4 C18 121.3(3) . . ?
C4 C5 C6 121.6(3) . . ?
C4 C5 H5 119.2 . . ?
C6 C5 H5 119.2 . . ?
C5 C6 C1 119.9(2) . . ?
C5 C6 C13 119.3(2) . . ?
C1 C6 C13 120.8(2) . . ?
O2 C7 C12 118.8(2) . . ?
O2 C7 C8 121.3(2) . . ?
C12 C7 C8 120.0(2) . . ?
C9 C8 C7 117.2(3) . . ?
C9 C8 C19 120.9(3) . . ?
C7 C8 C19 121.9(2) . . ?
C10 C9 C8 123.2(3) . . ?
C10 C9 H9 118.4 . . ?
C8 C9 H9 118.4 . . ?
C11 C10 C9 118.0(3) . . ?
C11 C10 C23 120.4(3) . . ?
C9 C10 C23 121.6(3) . . ?
C10 C11 C12 121.9(3) . . ?
C10 C11 H11 119.0 . . ?
C12 C11 H11 119.0 . . ?
C11 C12 C7 119.1(3) . . ?
C11 C12 C13 118.7(2) . . ?
C7 C12 C13 122.1(2) . . ?
C6 C13 C12 114.0(2) . . ?
C6 C13 H13A 108.7 . . ?
C12 C13 H13A 108.7 . . ?
C6 C13 H13B 108.7 . . ?
C12 C13 H13B 108.7 . . ?
H13A C13 H13B 107.6 . . ?
C16 C14 C15 107.6(2) . . ?
C16 C14 C17 109.4(2) . . ?
C15 C14 C17 107.3(2) . . ?
C16 C14 C2 111.1(2) . . ?
C15 C14 C2 111.8(2) . . ?
C17 C14 C2 109.5(2) . . ?
C14 C15 H15A 109.5 . . ?
C14 C15 H15B 109.5 . . ?
H15A C15 H15B 109.5 . . ?
C14 C15 H15C 109.5 . . ?
H15A C15 H15C 109.5 . . ?
H15B C15 H15C 109.5 . . ?
C14 C16 H16A 109.5 . . ?
C14 C16 H16B 109.5 . . ?
H16A C16 H16B 109.5 . . ?
C14 C16 H16C 109.5 . . ?
H16A C16 H16C 109.5 . . ?
H16B C16 H16C 109.5 . . ?
C14 C17 H17A 109.5 . . ?
C14 C17 H17B 109.5 . . ?
H17A C17 H17B 109.5 . . ?
C14 C17 H17C 109.5 . . ?
H17A C17 H17C 109.5 . . ?
H17B C17 H17C 109.5 . . ?
C4 C18 H18A 109.5 . . ?
C4 C18 H18B 109.5 . . ?
H18A C18 H18B 109.5 . . ?
C4 C18 H18C 109.5 . . ?
H18A C18 H18C 109.5 . . ?
H18B C18 H18C 109.5 . . ?
C20 C19 C22 106.8(3) . . ?
C20 C19 C21 106.5(3) . . ?
C22 C19 C21 109.9(3) . . ?
C20 C19 C8 112.2(2) . . ?
C22 C19 C8 111.4(2) . . ?
C21 C19 C8 109.8(3) . . ?
C19 C20 H20A 109.5 . . ?
C19 C20 H20B 109.5 . . ?
H20A C20 H20B 109.5 . . ?
C19 C20 H20C 109.5 . . ?
H20A C20 H20C 109.5 . . ?
H20B C20 H20C 109.5 . . ?
C19 C21 H21A 109.5 . . ?
C19 C21 H21B 109.5 . . ?
H21A C21 H21B 109.5 . . ?
C19 C21 H21C 109.5 . . ?
H21A C21 H21C 109.5 . . ?
H21B C21 H21C 109.5 . . ?
C19 C22 H22A 109.5 . . ?
C19 C22 H22B 109.5 . . ?
H22A C22 H22B 109.5 . . ?
C19 C22 H22C 109.5 . . ?
H22A C22 H22C 109.5 . . ?
H22B C22 H22C 109.5 . . ?
C10 C23 H23A 109.5 . . ?
C10 C23 H23B 109.5 . . ?
H23A C23 H23B 109.5 . . ?
C10 C23 H23C 109.5 . . ?
H23A C23 H23C 109.5 . . ?
H23B C23 H23C 109.5 . . ?
O3 C24 C29 118.5(2) . . ?
O3 C24 C25 121.8(2) . . ?
C29 C24 C25 119.7(2) . . ?
C26 C25 C24 117.5(2) . . ?
C26 C25 C37 120.9(2) . . ?
C24 C25 C37 121.6(2) . . ?
C27 C26 C25 123.6(3) . . ?
C27 C26 H26 118.2 . . ?
C25 C26 H26 118.2 . . ?
C28 C27 C26 117.7(3) . . ?
C28 C27 C41 121.2(3) . . ?
C26 C27 C41 121.1(3) . . ?
C27 C28 C29 122.1(3) . . ?
C27 C28 H28 119.0 . . ?
C29 C28 H28 119.0 . . ?
C28 C29 C24 119.4(3) . . ?
C28 C29 C36 119.5(2) . . ?
C24 C29 C36 121.0(2) . . ?
C35 C30 O4 115.9(2) . . ?
C35 C30 C31 123.6(2) . . ?
O4 C30 C31 120.5(2) . . ?
C32 C31 C30 115.1(3) . . ?
C32 C31 C42 121.3(3) . . ?
C30 C31 C42 123.6(2) . . ?
C33 C32 C31 123.5(3) . . ?
C33 C32 H32 118.3 . . ?
C31 C32 H32 118.3 . . ?
C34 C33 C32 118.5(3) . . ?
C34 C33 C46 120.9(3) . . ?
C32 C33 C46 120.6(3) . . ?
C33 C34 C35 121.6(3) . . ?
C33 C34 H34 119.2 . . ?
C35 C34 H34 119.2 . . ?
C30 C35 C34 117.6(3) . . ?
C30 C35 C36 123.0(2) . . ?
C34 C35 C36 119.2(2) . . ?
C29 C36 C35 115.4(2) . . ?
C29 C36 H36A 108.4 . . ?
C35 C36 H36A 108.4 . . ?
C29 C36 H36B 108.4 . . ?
C35 C36 H36B 108.4 . . ?
H36A C36 H36B 107.5 . . ?
C25 C37 C40 110.5(2) . . ?
C25 C37 C39 110.7(2) . . ?
C40 C37 C39 109.8(2) . . ?
C25 C37 C38 112.0(2) . . ?
C40 C37 C38 106.6(2) . . ?
C39 C37 C38 107.0(2) . . ?
C37 C38 H38A 109.5 . . ?
C37 C38 H38B 109.5 . . ?
H38A C38 H38B 109.5 . . ?
C37 C38 H38C 109.5 . . ?
H38A C38 H38C 109.5 . . ?
H38B C38 H38C 109.5 . . ?
C37 C39 H39A 109.5 . . ?
C37 C39 H39B 109.5 . . ?
H39A C39 H39B 109.5 . . ?
C37 C39 H39C 109.5 . . ?
H39A C39 H39C 109.5 . . ?
H39B C39 H39C 109.5 . . ?
C37 C40 H40A 109.5 . . ?
C37 C40 H40B 109.5 . . ?
H40A C40 H40B 109.5 . . ?
C37 C40 H40C 109.5 . . ?
H40A C40 H40C 109.5 . . ?
H40B C40 H40C 109.5 . . ?
C27 C41 H41A 109.5 . . ?
C27 C41 H41B 109.5 . . ?
H41A C41 H41B 109.5 . . ?
C27 C41 H41C 109.5 . . ?
H41A C41 H41C 109.5 . . ?
H41B C41 H41C 109.5 . . ?
C45 C42 C31 111.2(2) . . ?
C45 C42 C44 108.8(3) . . ?
C31 C42 C44 111.3(2) . . ?
C45 C42 C43 107.3(3) . . ?
C31 C42 C43 111.3(2) . . ?
C44 C42 C43 106.8(3) . . ?
C42 C43 H43A 109.5 . . ?
C42 C43 H43B 109.5 . . ?
H43A C43 H43B 109.5 . . ?
C42 C43 H43C 109.5 . . ?
H43A C43 H43C 109.5 . . ?
H43B C43 H43C 109.5 . . ?
C42 C44 H44A 109.5 . . ?
C42 C44 H44B 109.5 . . ?
H44A C44 H44B 109.5 . . ?
C42 C44 H44C 109.5 . . ?
H44A C44 H44C 109.5 . . ?
H44B C44 H44C 109.5 . . ?
C42 C45 H45A 109.5 . . ?
C42 C45 H45B 109.5 . . ?
H45A C45 H45B 109.5 . . ?
C42 C45 H45C 109.5 . . ?
H45A C45 H45C 109.5 . . ?
H45B C45 H45C 109.5 . . ?
C33 C46 H46A 109.5 . . ?
C33 C46 H46B 109.5 . . ?
H46A C46 H46B 109.5 . . ?
C33 C46 H46C 109.5 . . ?
H46A C46 H46C 109.5 . . ?
H46B C46 H46C 109.5 . . ?
O5 C47 C48 106.3(3) . . ?
O5 C47 H47A 110.5 . . ?
C48 C47 H47A 110.5 . . ?
O5 C47 H47B 110.5 . . ?
C48 C47 H47B 110.5 . . ?
H47A C47 H47B 108.7 . . ?
C47 C48 C49 105.8(3) . . ?
C47 C48 H48A 110.6 . . ?
C49 C48 H48A 110.6 . . ?
C47 C48 H48B 110.6 . . ?
C49 C48 H48B 110.6 . . ?
H48A C48 H48B 108.7 . . ?
C50 C49 C48 104.1(3) . . ?
C50 C49 H49A 110.9 . . ?
C48 C49 H49A 110.9 . . ?
C50 C49 H49B 110.9 . . ?
C48 C49 H49B 110.9 . . ?
H49A C49 H49B 109.0 . . ?
O5 C50 C49 105.4(3) . . ?
O5 C50 H50A 110.7 . . ?
C49 C50 H50A 110.7 . . ?
O5 C50 H50B 110.7 . . ?
C49 C50 H50B 110.7 . . ?
H50A C50 H50B 108.8 . . ?
O6 C51 C52 105.3(3) . . ?
O6 C51 H51A 110.7 . . ?
C52 C51 H51A 110.7 . . ?
O6 C51 H51B 110.7 . . ?
C52 C51 H51B 110.7 . . ?
H51A C51 H51B 108.8 . . ?
C51 C52 C53 108.3(4) . . ?
C51 C52 H52A 110.0 . . ?
C53 C52 H52A 110.0 . . ?
C51 C52 H52B 110.0 . . ?
C53 C52 H52B 110.0 . . ?
H52A C52 H52B 108.4 . . ?
C52 C53 C54 105.8(3) . . ?
C52 C53 H53A 110.6 . . ?
C54 C53 H53A 110.6 . . ?
C52 C53 H53B 110.6 . . ?
C54 C53 H53B 110.6 . . ?
H53A C53 H53B 108.7 . . ?
O6 C54 C53 106.0(2) . . ?
O6 C54 H54A 110.5 . . ?
C53 C54 H54A 110.5 . . ?
O6 C54 H54B 110.5 . . ?
C53 C54 H54B 110.5 . . ?
H54A C54 H54B 108.7 . . ?
C56 C55 C60 117.6(3) . . ?
C56 C55 C61 120.5(4) . . ?
C60 C55 C61 121.9(4) . . ?
C57 C56 C55 121.6(4) . . ?
C57 C56 H56 119.2 . . ?
C55 C56 H56 119.2 . . ?
C58 C57 C56 120.0(4) . . ?
C58 C57 H57 120.0 . . ?
C56 C57 H57 120.0 . . ?
C59 C58 C57 119.6(4) . . ?
C59 C58 H58 120.2 . . ?
C57 C58 H58 120.2 . . ?
C58 C59 C60 120.4(4) . . ?
C58 C59 H59 119.8 . . ?
C60 C59 H59 119.8 . . ?
C59 C60 C55 120.9(4) . . ?
C59 C60 H60 119.5 . . ?
C55 C60 H60 119.5 . . ?
C55 C61 H61A 109.5 . . ?
C55 C61 H61B 109.5 . . ?
H61A C61 H61B 109.5 . . ?
C55 C61 H61C 109.5 . . ?
H61A C61 H61C 109.5 . . ?
H61B C61 H61C 109.5 . . ?
C65 C62 C66 86.1(12) 2_676 2_676 ?
C65 C62 C64 73.8(10) 2_676 2_676 ?
C66 C62 C64 157.9(13) 2_676 2_676 ?
C65 C62 C67 111.9(11) 2_676 . ?
C66 C62 C67 159.0(12) 2_676 . ?
C64 C62 C67 38.2(5) 2_676 . ?
C65 C62 C63 126.3(12) 2_676 . ?
C66 C62 C63 40.3(8) 2_676 . ?
C64 C62 C63 158.5(10) 2_676 . ?
C67 C62 C63 120.9(9) . . ?
C65 C62 C68 24.5(10) 2_676 . ?
C66 C62 C68 67.1(11) 2_676 . ?
C64 C62 C68 95.4(11) 2_676 . ?
C67 C62 C68 133.1(11) . . ?
C63 C62 C68 105.9(11) . . ?
C65 C62 C67 146.5(12) 2_676 2_676 ?
C66 C62 C67 61.9(9) 2_676 2_676 ?
C64 C62 C67 135.3(9) 2_676 2_676 ?
C67 C62 C67 98.2(8) . 2_676 ?
C63 C62 C67 23.2(5) . 2_676 ?
C68 C62 C67 128.7(11) . 2_676 ?
C65 C62 C63 120.2(12) 2_676 2_676 ?
C66 C62 C63 148.9(12) 2_676 2_676 ?
C64 C62 C63 47.1(6) 2_676 2_676 ?
C67 C62 C63 10.1(6) . 2_676 ?
C63 C62 C63 111.6(8) . 2_676 ?
C68 C62 C63 142.5(11) . 2_676 ?
C67 C62 C63 88.6(6) 2_676 2_676 ?
C65 C62 C62 160.1(14) 2_676 2_676 ?
C66 C62 C62 106.7(12) 2_676 2_676 ?
C64 C62 C62 90.7(8) 2_676 2_676 ?
C67 C62 C62 53.1(6) . 2_676 ?
C63 C62 C62 68.0(8) . 2_676 ?
C68 C62 C62 173.8(12) . 2_676 ?
C67 C62 C62 45.1(5) 2_676 2_676 ?
C63 C62 C62 43.6(4) 2_676 2_676 ?
C67 C63 C66 133(2) 2_676 2_676 ?
C67 C63 C64 22.6(13) 2_676 . ?
C66 C63 C64 155.7(17) 2_676 . ?
C67 C63 C62 90.2(17) 2_676 . ?
C66 C63 C62 48.7(11) 2_676 . ?
C64 C63 C62 110.2(10) . . ?
C67 C63 C62 23.3(13) 2_676 2_676 ?
C66 C63 C62 115.3(14) 2_676 2_676 ?
C64 C63 C62 41.8(6) . 2_676 ?
C62 C63 C62 68.4(8) . 2_676 ?
C67 C64 C62 77.0(11) 2_676 2_676 ?
C67 C64 C65 120.2(14) 2_676 . ?
C62 C64 C65 43.3(7) 2_676 . ?
C67 C64 C63 15.6(9) 2_676 . ?
C62 C64 C63 91.0(9) 2_676 . ?
C65 C64 C63 133.5(11) . . ?
C68 C65 C62 123(2) 2_676 2_676 ?
C68 C65 C64 155(2) 2_676 . ?
C62 C65 C64 63.0(11) 2_676 . ?
C68 C65 C66 81.1(18) 2_676 . ?
C62 C65 C66 49.6(9) 2_676 . ?
C64 C65 C66 112.1(13) . . ?
C68 C65 C67 154(2) 2_676 2_676 ?
C62 C65 C67 40.5(8) 2_676 2_676 ?
C64 C65 C67 22.6(6) . 2_676 ?
C66 C65 C67 89.5(10) . 2_676 ?
C63 C66 C62 91.0(15) 2_676 2_676 ?
C63 C66 C65 135.3(18) 2_676 . ?
C62 C66 C65 44.3(8) 2_676 . ?
C63 C66 C67 18.4(10) 2_676 . ?
C62 C66 C67 76.0(11) 2_676 . ?
C65 C66 C67 119.7(13) . . ?
C63 C66 C68 155.8(19) 2_676 2_676 ?
C62 C66 C68 71.3(11) 2_676 2_676 ?
C65 C66 C68 30.0(8) . 2_676 ?
C67 C66 C68 146.8(14) . 2_676 ?
C63 C67 C64 142(2) 2_676 2_676 ?
C63 C67 C62 146.6(18) 2_676 . ?
C64 C67 C62 64.8(11) 2_676 . ?
C63 C67 C66 28.4(15) 2_676 . ?
C64 C67 C66 170.2(15) 2_676 . ?
C62 C67 C66 123.5(9) . . ?
C63 C67 C62 66.6(15) 2_676 2_676 ?
C64 C67 C62 144.7(13) 2_676 2_676 ?
C62 C67 C62 81.8(8) . 2_676 ?
C66 C67 C62 42.0(7) . 2_676 ?
C63 C67 C65 162.3(19) 2_676 2_676 ?
C64 C67 C65 37.3(9) 2_676 2_676 ?
C62 C67 C65 27.6(5) . 2_676 ?
C66 C67 C65 150.5(9) . 2_676 ?
C62 C67 C65 108.5(8) 2_676 2_676 ?
C65 C68 C66 68.9(15) 2_676 2_676 ?
C65 C68 C62 32.8(14) 2_676 . ?
C66 C68 C62 41.6(7) 2_676 . ?

loop_
_geom_bond_atom_site_label_1
_geom_bond_atom_site_label_2
_geom_bond_distance
_geom_bond_site_symmetry_2
_geom_bond_publ_flag
Y1 O1 2.1007(17) . ?
Y1 O3 2.1115(17) . ?
Y1 O2 2.2181(18) . ?
Y1 O5 2.3734(19) . ?
Y1 O6 2.3925(18) . ?
Y1 O4 2.4035(18) . ?
Y1 H4 2.59(3) . ?
O1 C1 1.348(3) . ?
O2 C7 1.359(3) . ?
O3 C24 1.343(3) . ?
O4 C30 1.398(3) . ?
O4 H4 0.814(10) . ?
O5 C47 1.455(4) . ?
O5 C50 1.463(3) . ?
O6 C51 1.454(3) . ?
O6 C54 1.467(3) . ?
C1 C6 1.408(4) . ?
C1 C2 1.415(4) . ?
C2 C3 1.395(4) . ?
C2 C14 1.544(4) . ?
C3 C4 1.386(4) . ?
C3 H3 0.9500 . ?
C4 C5 1.382(4) . ?
C4 C18 1.515(4) . ?
C5 C6 1.391(4) . ?
C5 H5 0.9500 . ?
C6 C13 1.505(4) . ?
C7 C12 1.407(4) . ?
C7 C8 1.418(4) . ?
C8 C9 1.400(4) . ?
C8 C19 1.542(4) . ?
C9 C10 1.384(4) . ?
C9 H9 0.9500 . ?
C10 C11 1.376(4) . ?
C10 C23 1.515(4) . ?
C11 C12 1.393(4) . ?
C11 H11 0.9500 . ?
C12 C13 1.521(4) . ?
C13 H13A 0.9900 . ?
C13 H13B 0.9900 . ?
C14 C16 1.527(4) . ?
C14 C15 1.533(4) . ?
C14 C17 1.535(4) . ?
C15 H15A 0.9800 . ?
C15 H15B 0.9800 . ?
C15 H15C 0.9800 . ?
C16 H16A 0.9800 . ?
C16 H16B 0.9800 . ?
C16 H16C 0.9800 . ?
C17 H17A 0.9800 . ?
C17 H17B 0.9800 . ?
C17 H17C 0.9800 . ?
C18 H18A 0.9800 . ?
C18 H18B 0.9800 . ?
C18 H18C 0.9800 . ?
C19 C20 1.530(4) . ?
C19 C22 1.531(5) . ?
C19 C21 1.535(4) . ?
C20 H20A 0.9800 . ?
C20 H20B 0.9800 . ?
C20 H20C 0.9800 . ?
C21 H21A 0.9800 . ?
C21 H21B 0.9800 . ?
C21 H21C 0.9800 . ?
C22 H22A 0.9800 . ?
C22 H22B 0.9800 . ?
C22 H22C 0.9800 . ?
C23 H23A 0.9800 . ?
C23 H23B 0.9800 . ?
C23 H23C 0.9800 . ?
C24 C29 1.412(4) . ?
C24 C25 1.419(4) . ?
C25 C26 1.396(4) . ?
C25 C37 1.534(4) . ?
C26 C27 1.385(4) . ?
C26 H26 0.9500 . ?
C27 C28 1.381(4) . ?
C27 C41 1.513(4) . ?
C28 C29 1.392(4) . ?
C28 H28 0.9500 . ?
C29 C36 1.515(4) . ?
C30 C35 1.391(4) . ?
C30 C31 1.406(4) . ?
C31 C32 1.401(4) . ?
C31 C42 1.539(4) . ?
C32 C33 1.388(4) . ?
C32 H32 0.9500 . ?
C33 C34 1.380(4) . ?
C33 C46 1.514(4) . ?
C34 C35 1.397(4) . ?
C34 H34 0.9500 . ?
C35 C36 1.523(4) . ?
C36 H36A 0.9900 . ?
C36 H36B 0.9900 . ?
C37 C40 1.538(4) . ?
C37 C39 1.538(4) . ?
C37 C38 1.540(4) . ?
C38 H38A 0.9800 . ?
C38 H38B 0.9800 . ?
C38 H38C 0.9800 . ?
C39 H39A 0.9800 . ?
C39 H39B 0.9800 . ?
C39 H39C 0.9800 . ?
C40 H40A 0.9800 . ?
C40 H40B 0.9800 . ?
C40 H40C 0.9800 . ?
C41 H41A 0.9800 . ?
C41 H41B 0.9800 . ?
C41 H41C 0.9800 . ?
C42 C45 1.530(4) . ?
C42 C44 1.540(4) . ?
C42 C43 1.541(4) . ?
C43 H43A 0.9800 . ?
C43 H43B 0.9800 . ?
C43 H43C 0.9800 . ?
C44 H44A 0.9800 . ?
C44 H44B 0.9800 . ?
C44 H44C 0.9800 . ?
C45 H45A 0.9800 . ?
C45 H45B 0.9800 . ?
C45 H45C 0.9800 . ?
C46 H46A 0.9800 . ?
C46 H46B 0.9800 . ?
C46 H46C 0.9800 . ?
C47 C48 1.489(5) . ?
C47 H47A 0.9900 . ?
C47 H47B 0.9900 . ?
C48 C49 1.494(6) . ?
C48 H48A 0.9900 . ?
C48 H48B 0.9900 . ?
C49 C50 1.489(5) . ?
C49 H49A 0.9900 . ?
C49 H49B 0.9900 . ?
C50 H50A 0.9900 . ?
C50 H50B 0.9900 . ?
C51 C52 1.457(6) . ?
C51 H51A 0.9900 . ?
C51 H51B 0.9900 . ?
C52 C53 1.466(5) . ?
C52 H52A 0.9900 . ?
C52 H52B 0.9900 . ?
C53 C54 1.508(4) . ?
C53 H53A 0.9900 . ?
C53 H53B 0.9900 . ?
C54 H54A 0.9900 . ?
C54 H54B 0.9900 . ?
C55 C56 1.378(5) . ?
C55 C60 1.385(5) . ?
C55 C61 1.504(5) . ?
C56 C57 1.377(5) . ?
C56 H56 0.9500 . ?
C57 C58 1.371(6) . ?
C57 H57 0.9500 . ?
C58 C59 1.368(6) . ?
C58 H58 0.9500 . ?
C59 C60 1.380(5) . ?
C59 H59 0.9500 . ?
C60 H60 0.9500 . ?
C61 H61A 0.9800 . ?
C61 H61B 0.9800 . ?
C61 H61C 0.9800 . ?
C62 C65 0.990(14) 2_676 ?
C62 C66 1.079(15) 2_676 ?
C62 C64 1.287(14) 2_676 ?
C62 C67 1.386(11) . ?
C62 C63 1.435(12) . ?
C62 C68 1.538(14) . ?
C62 C67 1.564(14) 2_676 ?
C62 C63 1.931(15) 2_676 ?
C62 C62 1.936(19) 2_676 ?
C63 C67 0.617(12) 2_676 ?
C63 C66 0.928(14) 2_676 ?
C63 C64 1.416(13) . ?
C63 C62 1.931(15) 2_676 ?
C64 C67 0.879(11) 2_676 ?
C64 C62 1.287(14) 2_676 ?
C64 C65 1.387(13) . ?
C65 C68 0.758(17) 2_676 ?
C65 C62 0.990(14) 2_676 ?
C65 C66 1.413(14) . ?
C65 C67 1.981(17) 2_676 ?
C66 C63 0.928(14) 2_676 ?
C66 C62 1.079(15) 2_676 ?
C66 C67 1.422(14) . ?
C66 C68 1.50(2) 2_676 ?
C67 C63 0.617(12) 2_676 ?
C67 C64 0.879(11) 2_676 ?
C67 C62 1.564(14) 2_676 ?
C67 C65 1.981(17) 2_676 ?
C68 C65 0.758(17) 2_676 ?
C68 C66 1.50(2) 2_676 ?
